data_4086616
loop_
_publ_author_name
'Tugashov, Kirill I.'
'Gribanyov, Dmitry A.'
'Dolgushin, Fedor M.'
'Smol&#x2019;yakov, Alexander F.'
'Peregudov, Alexander S.'
'Minacheva, Marija Kh.'
'Tikhonova, Irina A.'
'Shur, Vladimir B.'

_publ_section_title
;
 Coordination Chemistry of Anticrowns. Synthesis and Structures of
 Double-Decker Sandwich Complexes of the Three-Mercury Anticrown
 (o-C6F4Hg)3with Halide Anions Containing and Not Containing Coordinated
 Dibromomethane Molecules
;
_journal_issue 13
_journal_name_full Organometallics
_journal_page_first 2197
_journal_paper_doi 10.1021/acs.organomet.6b00231
_journal_volume 35
_journal_year 2016
_chemical_formula_moiety 'C36 Br F24 Hg6, C16 H36 N, 2(C H2 Br2)'
_chemical_formula_sum 'C54 H40 Br5 F24 Hg6 N'
_chemical_formula_weight 2761.96
_space_group_crystal_system monoclinic
_space_group_IT_number 14
_space_group_name_Hall '-P 2yn'
_space_group_name_H-M_alt 'P 1 21/n 1'
_symmetry_space_group_name_Hall '-P 2yn'
_symmetry_space_group_name_H-M 'P 1 21/n 1'
_atom_sites_solution_hydrogens geom
_atom_sites_solution_primary direct
_atom_sites_solution_secondary difmap
_audit_creation_method SHELXL-2014/7
_cell_angle_alpha 90
_cell_angle_beta 97.9460(10)
_cell_angle_gamma 90
_cell_formula_units_Z 4
_cell_length_a 16.4130(8)
_cell_length_b 16.6253(8)
_cell_length_c 23.5287(12)
_cell_measurement_reflns_used 7483
_cell_measurement_temperature 120(2)
_cell_measurement_theta_max 26.75
_cell_measurement_theta_min 2.35
_cell_volume 6358.7(5)
_computing_cell_refinement 'Bruker SAINT'
_computing_data_collection 'Bruker APEX2'
_computing_data_reduction 'Bruker SAINT'
_computing_molecular_graphics 'Bruker SHELXTL'
_computing_publication_material 'Bruker SHELXTL'
_computing_structure_refinement 'SHELXL-2014/7 (Sheldrick, 2014)'
_computing_structure_solution 'SHELXS-97 (Sheldrick, 2008)'
_diffrn_ambient_temperature 120(2)
_diffrn_measured_fraction_theta_full 0.997
_diffrn_measured_fraction_theta_max 0.998
_diffrn_measurement_device_type 'Bruker APEX-II CCD'
_diffrn_measurement_method '\f and \w scans'
_diffrn_radiation_type MoK\a
_diffrn_radiation_wavelength 0.71073
_diffrn_reflns_av_R_equivalents 0.0846
_diffrn_reflns_av_unetI/netI 0.0728
_diffrn_reflns_Laue_measured_fraction_full 0.997
_diffrn_reflns_Laue_measured_fraction_max 0.998
_diffrn_reflns_limit_h_max 22
_diffrn_reflns_limit_h_min -23
_diffrn_reflns_limit_k_max 23
_diffrn_reflns_limit_k_min -23
_diffrn_reflns_limit_l_max 33
_diffrn_reflns_limit_l_min -33
_diffrn_reflns_number 79797
_diffrn_reflns_point_group_measured_fraction_full 0.997
_diffrn_reflns_point_group_measured_fraction_max 0.998
_diffrn_reflns_theta_full 25.242
_diffrn_reflns_theta_max 30.000
_diffrn_reflns_theta_min 1.623
_exptl_absorpt_coefficient_mu 17.683
_exptl_absorpt_correction_T_max 0.225
_exptl_absorpt_correction_T_min 0.094
_exptl_absorpt_correction_type multi-scan
_exptl_absorpt_process_details SADABS
_exptl_crystal_colour colourless
_exptl_crystal_density_diffrn 2.885
_exptl_crystal_description prism
_exptl_crystal_F_000 4968
_exptl_crystal_size_max 0.180
_exptl_crystal_size_mid 0.140
_exptl_crystal_size_min 0.120
_refine_diff_density_max 2.956
_refine_diff_density_min -2.520
_refine_diff_density_rms 0.260
_refine_ls_extinction_method none
_refine_ls_goodness_of_fit_ref 1.013
_refine_ls_hydrogen_treatment constr
_refine_ls_matrix_type full
_refine_ls_number_parameters 833
_refine_ls_number_reflns 18509
_refine_ls_number_restraints 0
_refine_ls_restrained_S_all 1.013
_refine_ls_R_factor_all 0.0878
_refine_ls_R_factor_gt 0.0434
_refine_ls_shift/su_max 0.001
_refine_ls_shift/su_mean 0.000
_refine_ls_structure_factor_coef Fsqd
_refine_ls_weighting_details 'w=1/[\s^2^(Fo^2^)+(0.0435P)^2^] where P=(Fo^2^+2Fc^2^)/3'
_refine_ls_weighting_scheme calc
_refine_ls_wR_factor_gt 0.0868
_refine_ls_wR_factor_ref 0.1040
_reflns_Friedel_coverage 0.000
_reflns_number_gt 12027
_reflns_number_total 18509
_reflns_threshold_expression 'I > 2\s(I)'
_cod_data_source_file om6b00231_si_002.cif
_cod_data_source_block sada
_cod_database_code 4086616
_shelx_shelxl_version_number 2014/7
_shelx_space_group_comment
; 
The symmetry employed for this shelxl refinement is uniquely defined 
by the following loop, which should always be used as a source of 
symmetry information in preference to the above space-group names. 
They are only intended as comments. 
;
_shelx_estimated_absorpt_t_min 0.143
_shelx_estimated_absorpt_t_max 0.225

loop_
_space_group_symop_operation_xyz
'x, y, z'
'-x+1/2, y+1/2, -z+1/2'
'-x, -y, -z'
'x-1/2, -y-1/2, z-1/2'

loop_
_atom_site_label
_atom_site_type_symbol
_atom_site_fract_x
_atom_site_fract_y
_atom_site_fract_z
_atom_site_U_iso_or_equiv
_atom_site_adp_type
_atom_site_occupancy
_atom_site_site_symmetry_order
_atom_site_calc_flag
_atom_site_refinement_flags_posn
_atom_site_refinement_flags_adp
_atom_site_refinement_flags_occupancy
_atom_site_disorder_assembly
_atom_site_disorder_group
Hg1 Hg 0.15632(2) 0.07366(2) 0.54114(2) 0.02568(8) Uani 1 1 d . . . . .
Hg2 Hg 0.12352(2) -0.11565(2) 0.46741(2) 0.02738(8) Uani 1 1 d . . . . .
Hg3 Hg 0.01634(2) 0.05816(2) 0.40761(2) 0.02565(8) Uani 1 1 d . . . . .
Hg4 Hg 0.33775(2) -0.04056(2) 0.34564(2) 0.02631(8) Uani 1 1 d . . . . .
Hg5 Hg 0.37848(2) 0.14676(2) 0.42454(2) 0.02792(8) Uani 1 1 d . . . . .
Hg6 Hg 0.38487(2) -0.04028(2) 0.49961(2) 0.02646(8) Uani 1 1 d . . . . .
Br1 Br 0.21706(5) 0.03661(5) 0.42385(4) 0.02566(18) Uani 1 1 d . . . . .
F3 F 0.2221(4) -0.2457(3) 0.5448(3) 0.0442(15) Uani 1 1 d . . . . .
F4 F 0.3152(4) -0.2415(4) 0.6483(3) 0.0501(16) Uani 1 1 d . . . . .
F5 F 0.3377(4) -0.1001(4) 0.7071(2) 0.0468(15) Uani 1 1 d . . . . .
F6 F 0.2707(3) 0.0370(3) 0.6602(2) 0.0379(13) Uani 1 1 d . . . . .
F9 F -0.1102(3) -0.0012(3) 0.3004(2) 0.0375(13) Uani 1 1 d . . . . .
F10 F -0.1402(4) -0.1471(4) 0.2520(2) 0.0448(15) Uani 1 1 d . . . . .
F11 F -0.0569(4) -0.2781(4) 0.2963(3) 0.0513(17) Uani 1 1 d . . . . .
F12 F 0.0577(4) -0.2640(3) 0.3901(2) 0.0400(14) Uani 1 1 d . . . . .
F15 F 0.1490(3) 0.2554(3) 0.5814(2) 0.0358(13) Uani 1 1 d . . . . .
F16 F 0.0648(4) 0.3830(3) 0.5382(2) 0.0431(14) Uani 1 1 d . . . . .
F17 F -0.0381(4) 0.3723(3) 0.4369(2) 0.0423(14) Uani 1 1 d . . . . .
F18 F -0.0612(3) 0.2304(3) 0.3830(2) 0.0369(13) Uani 1 1 d . . . . .
F21 F 0.3829(4) 0.2831(3) 0.3322(2) 0.0429(15) Uani 1 1 d . . . . .
F22 F 0.3575(4) 0.2841(4) 0.2170(3) 0.0496(16) Uani 1 1 d . . . . .
F23 F 0.3216(4) 0.1456(4) 0.1576(2) 0.0451(15) Uani 1 1 d . . . . .
F24 F 0.3148(4) 0.0059(4) 0.2139(2) 0.0384(13) Uani 1 1 d . . . . .
F27 F 0.4443(3) -0.0026(3) 0.6309(2) 0.0392(14) Uani 1 1 d . . . . .
F28 F 0.4762(4) 0.1361(4) 0.6899(2) 0.0427(15) Uani 1 1 d . . . . .
F29 F 0.4609(4) 0.2790(3) 0.6339(2) 0.0402(14) Uani 1 1 d . . . . .
F30 F 0.4196(4) 0.2845(3) 0.5200(2) 0.0409(14) Uani 1 1 d . . . . .
F33 F 0.3252(4) -0.2255(3) 0.3074(2) 0.0393(14) Uani 1 1 d . . . . .
F34 F 0.3569(4) -0.3635(3) 0.3661(3) 0.0447(15) Uani 1 1 d . . . . .
F35 F 0.3999(4) -0.3609(4) 0.4815(3) 0.0432(14) Uani 1 1 d . . . . .
F36 F 0.4085(3) -0.2200(3) 0.5386(2) 0.0365(13) Uani 1 1 d . . . . .
C1 C 0.2103(5) -0.0321(6) 0.5757(4) 0.0271(19) Uani 1 1 d . . . . .
C2 C 0.1984(6) -0.1047(6) 0.5464(4) 0.030(2) Uani 1 1 d . . . . .
C3 C 0.2338(6) -0.1739(6) 0.5716(4) 0.034(2) Uani 1 1 d . . . . .
C4 C 0.2803(6) -0.1742(7) 0.6255(5) 0.040(2) Uani 1 1 d . . . . .
C5 C 0.2918(6) -0.1018(7) 0.6555(4) 0.037(2) Uani 1 1 d . . . . .
C6 C 0.2573(6) -0.0331(6) 0.6296(4) 0.031(2) Uani 1 1 d . . . . .
C7 C 0.0371(6) -0.1236(6) 0.3939(4) 0.0267(19) Uani 1 1 d . . . . .
C8 C -0.0052(5) -0.0538(5) 0.3713(4) 0.0274(19) Uani 1 1 d . . . . .
C9 C -0.0646(5) -0.0656(5) 0.3243(4) 0.0270(19) Uani 1 1 d . . . . .
C10 C -0.0828(6) -0.1378(6) 0.2985(4) 0.033(2) Uani 1 1 d . . . . .
C11 C -0.0412(6) -0.2062(6) 0.3210(4) 0.037(2) Uani 1 1 d . . . . .
C12 C 0.0181(6) -0.1971(6) 0.3686(4) 0.032(2) Uani 1 1 d . . . . .
C13 C 0.0360(5) 0.1659(5) 0.4525(4) 0.0254(18) Uani 1 1 d . . . . .
C14 C 0.0905(5) 0.1720(5) 0.5045(4) 0.0251(18) Uani 1 1 d . . . . .
C15 C 0.0975(5) 0.2457(6) 0.5316(4) 0.0279(19) Uani 1 1 d . . . . .
C16 C 0.0555(6) 0.3128(6) 0.5107(4) 0.032(2) Uani 1 1 d . . . . .
C17 C 0.0020(5) 0.3068(5) 0.4593(4) 0.028(2) Uani 1 1 d . . . . .
C18 C -0.0064(5) 0.2327(6) 0.4320(4) 0.029(2) Uani 1 1 d . . . . .
C19 C 0.3439(5) 0.0685(6) 0.3043(4) 0.0280(19) Uani 1 1 d . . . . .
C20 C 0.3622(5) 0.1418(6) 0.3347(4) 0.0270(19) Uani 1 1 d . . . . .
C21 C 0.3662(6) 0.2110(6) 0.3046(4) 0.032(2) Uani 1 1 d . . . . .
C22 C 0.3538(6) 0.2155(6) 0.2460(4) 0.036(2) Uani 1 1 d . . . . .
C23 C 0.3352(6) 0.1450(6) 0.2160(4) 0.032(2) Uani 1 1 d . . . . .
C24 C 0.3328(6) 0.0736(6) 0.2454(4) 0.031(2) Uani 1 1 d . . . . .
C25 C 0.4037(6) 0.1429(5) 0.5129(4) 0.0265(19) Uani 1 1 d . . . . .
C26 C 0.4103(5) 0.0661(6) 0.5428(4) 0.029(2) Uani 1 1 d . . . . .
C27 C 0.4356(5) 0.0671(6) 0.6019(4) 0.0273(19) Uani 1 1 d . . . . .
C28 C 0.4532(5) 0.1375(6) 0.6328(4) 0.031(2) Uani 1 1 d . . . . .
C29 C 0.4453(5) 0.2102(6) 0.6050(4) 0.031(2) Uani 1 1 d . . . . .
C30 C 0.4220(5) 0.2111(6) 0.5461(4) 0.030(2) Uani 1 1 d . . . . .
C31 C 0.3686(5) -0.1463(6) 0.4532(4) 0.030(2) Uani 1 1 d . . . . .
C32 C 0.3473(5) -0.1474(5) 0.3922(4) 0.029(2) Uani 1 1 d . . . . .
C33 C 0.3435(6) -0.2217(6) 0.3652(4) 0.032(2) Uani 1 1 d . . . . .
C34 C 0.3603(6) -0.2922(6) 0.3939(4) 0.036(2) Uani 1 1 d . . . . .
C35 C 0.3825(6) -0.2915(6) 0.4532(4) 0.032(2) Uani 1 1 d . . . . .
C36 C 0.3859(6) -0.2192(6) 0.4807(4) 0.033(2) Uani 1 1 d . . . . .
N1 N 0.7228(4) 0.5162(4) 0.3778(3) 0.0265(16) Uani 1 1 d . . . . .
C37 C 0.7792(6) 0.4756(6) 0.3392(4) 0.031(2) Uani 1 1 d . . . . .
H37A H 0.7870 0.4188 0.3513 0.038 Uiso 1 1 calc R U . . .
H37B H 0.7507 0.4758 0.2993 0.038 Uiso 1 1 calc R U . . .
C38 C 0.8627(5) 0.5134(6) 0.3396(4) 0.032(2) Uani 1 1 d . . . . .
H38A H 0.8923 0.5144 0.3792 0.038 Uiso 1 1 calc R U . . .
H38B H 0.8565 0.5696 0.3256 0.038 Uiso 1 1 calc R U . . .
C39 C 0.9123(6) 0.4645(7) 0.3006(4) 0.041(3) Uani 1 1 d . . . . .
H39A H 0.9241 0.4105 0.3175 0.049 Uiso 1 1 calc R U . . .
H39B H 0.8787 0.4572 0.2626 0.049 Uiso 1 1 calc R U . . .
C40 C 0.9926(7) 0.5050(8) 0.2926(5) 0.057(3) Uani 1 1 d . . . . .
H40A H 1.0207 0.4732 0.2661 0.085 Uiso 1 1 calc R U . . .
H40B H 1.0276 0.5090 0.3298 0.085 Uiso 1 1 calc R U . . .
H40C H 0.9813 0.5590 0.2768 0.085 Uiso 1 1 calc R U . . .
C41 C 0.7171(6) 0.6053(5) 0.3667(4) 0.028(2) Uani 1 1 d . . . . .
H41A H 0.7723 0.6288 0.3782 0.034 Uiso 1 1 calc R U . . .
H41B H 0.6801 0.6286 0.3923 0.034 Uiso 1 1 calc R U . . .
C42 C 0.6869(6) 0.6320(6) 0.3060(4) 0.034(2) Uani 1 1 d . . . . .
H42A H 0.6265 0.6249 0.2979 0.041 Uiso 1 1 calc R U . . .
H42B H 0.7125 0.5984 0.2786 0.041 Uiso 1 1 calc R U . . .
C43 C 0.7087(6) 0.7197(6) 0.2985(4) 0.036(2) Uani 1 1 d . . . . .
H43A H 0.7692 0.7249 0.3010 0.044 Uiso 1 1 calc R U . . .
H43B H 0.6910 0.7515 0.3302 0.044 Uiso 1 1 calc R U . . .
C44 C 0.6683(7) 0.7548(7) 0.2408(4) 0.045(3) Uani 1 1 d . . . . .
H44A H 0.6882 0.8097 0.2366 0.068 Uiso 1 1 calc R U . . .
H44B H 0.6084 0.7555 0.2399 0.068 Uiso 1 1 calc R U . . .
H44C H 0.6825 0.7213 0.2093 0.068 Uiso 1 1 calc R U . . .
C45 C 0.6394(6) 0.4753(6) 0.3633(4) 0.031(2) Uani 1 1 d . . . . .
H45A H 0.6171 0.4894 0.3233 0.037 Uiso 1 1 calc R U . . .
H45B H 0.6484 0.4164 0.3645 0.037 Uiso 1 1 calc R U . . .
C46 C 0.5746(5) 0.4947(6) 0.4010(4) 0.034(2) Uani 1 1 d . . . . .
H46A H 0.5559 0.5511 0.3947 0.041 Uiso 1 1 calc R U . . .
H46B H 0.5976 0.4883 0.4419 0.041 Uiso 1 1 calc R U . . .
C47 C 0.5022(6) 0.4372(8) 0.3856(5) 0.051(3) Uani 1 1 d . . . . .
H47A H 0.5224 0.3811 0.3904 0.061 Uiso 1 1 calc R U . . .
H47B H 0.4796 0.4448 0.3447 0.061 Uiso 1 1 calc R U . . .
C48 C 0.4330(6) 0.4498(7) 0.4225(5) 0.048(3) Uani 1 1 d . . . . .
H48A H 0.3880 0.4122 0.4103 0.072 Uiso 1 1 calc R U . . .
H48B H 0.4125 0.5051 0.4179 0.072 Uiso 1 1 calc R U . . .
H48C H 0.4543 0.4401 0.4629 0.072 Uiso 1 1 calc R U . . .
C49 C 0.7566(6) 0.5077(6) 0.4409(4) 0.031(2) Uani 1 1 d . . . . .
H49A H 0.8110 0.5344 0.4477 0.037 Uiso 1 1 calc R U . . .
H49B H 0.7196 0.5369 0.4637 0.037 Uiso 1 1 calc R U . . .
C50 C 0.7662(6) 0.4229(6) 0.4630(4) 0.035(2) Uani 1 1 d . . . . .
H50A H 0.8097 0.3953 0.4451 0.042 Uiso 1 1 calc R U . . .
H50B H 0.7140 0.3932 0.4524 0.042 Uiso 1 1 calc R U . . .
C51 C 0.7890(7) 0.4224(7) 0.5282(4) 0.046(3) Uani 1 1 d . . . . .
H51A H 0.7922 0.3659 0.5415 0.055 Uiso 1 1 calc R U . . .
H51B H 0.7444 0.4489 0.5455 0.055 Uiso 1 1 calc R U . . .
C52 C 0.8720(7) 0.4652(8) 0.5504(5) 0.054(3) Uani 1 1 d . . . . .
H52A H 0.8837 0.4597 0.5922 0.081 Uiso 1 1 calc R U . . .
H52B H 0.8679 0.5224 0.5402 0.081 Uiso 1 1 calc R U . . .
H52C H 0.9165 0.4404 0.5327 0.081 Uiso 1 1 calc R U . . .
C1S C 0.1399(7) 0.0813(7) 0.2699(5) 0.047(3) Uani 1 1 d . . . . .
H1SA H 0.1744 0.0969 0.3061 0.056 Uiso 1 1 calc R U . . .
H1SB H 0.1652 0.1043 0.2378 0.056 Uiso 1 1 calc R U . . .
Br1S Br 0.13867(7) -0.03419(8) 0.26355(5) 0.0489(3) Uani 1 1 d . . . . .
Br2S Br 0.03206(7) 0.12593(8) 0.26902(6) 0.0561(3) Uani 1 1 d . . . . .
C2S C 0.2083(9) 0.3655(9) 0.3678(6) 0.041(4) Uani 0.7 1 d . . P A 1
H2SA H 0.1833 0.4182 0.3745 0.049 Uiso 0.7 1 calc R U P A 1
H2SB H 0.2559 0.3746 0.3469 0.049 Uiso 0.7 1 calc R U P A 1
C2S' C 0.1804(18) 0.277(3) 0.3643(14) 0.044(10) Uani 0.3 1 d . . P A 2
H2SC H 0.2204 0.2696 0.3369 0.053 Uiso 0.3 1 calc R U P A 2
H2SD H 0.1552 0.2244 0.3698 0.053 Uiso 0.3 1 calc R U P A 2
Br4S Br 0.24473(8) 0.31200(9) 0.44142(6) 0.0624(4) Uani 1 1 d . . . . .
Br3S Br 0.12970(15) 0.29843(16) 0.32374(9) 0.0616(6) Uani 0.7 1 d . . P A 1
Br3' Br 0.1039(4) 0.3406(4) 0.3326(3) 0.0806(17) Uani 0.3 1 d . . P A 2

loop_
_atom_site_aniso_label
_atom_site_aniso_U_11
_atom_site_aniso_U_22
_atom_site_aniso_U_33
_atom_site_aniso_U_23
_atom_site_aniso_U_13
_atom_site_aniso_U_12
Hg1 0.02637(16) 0.02800(18) 0.02253(16) 0.00084(13) 0.00290(13) -0.00066(14)
Hg2 0.02794(17) 0.02775(19) 0.02665(18) 0.00059(14) 0.00452(13) -0.00112(14)
Hg3 0.02623(16) 0.02671(18) 0.02377(16) -0.00325(13) 0.00260(13) -0.00156(13)
Hg4 0.02752(17) 0.02652(18) 0.02513(17) -0.00144(14) 0.00447(13) 0.00027(14)
Hg5 0.03131(18) 0.02815(19) 0.02447(17) -0.00156(14) 0.00443(14) -0.00390(14)
Hg6 0.02676(16) 0.02672(18) 0.02577(17) -0.00257(14) 0.00316(13) -0.00113(14)
Br1 0.0245(4) 0.0296(5) 0.0234(4) 0.0001(3) 0.0052(3) -0.0005(4)
F3 0.056(4) 0.030(3) 0.045(4) 0.004(3) 0.002(3) 0.012(3)
F4 0.060(4) 0.045(4) 0.043(4) 0.019(3) -0.001(3) 0.013(3)
F5 0.050(4) 0.057(4) 0.031(3) 0.008(3) -0.004(3) 0.000(3)
F6 0.042(3) 0.041(3) 0.030(3) -0.003(3) 0.002(2) -0.001(3)
F9 0.038(3) 0.038(3) 0.034(3) 0.000(3) -0.005(2) -0.004(3)
F10 0.047(3) 0.048(4) 0.036(3) -0.009(3) -0.008(3) -0.011(3)
F11 0.054(4) 0.034(3) 0.063(4) -0.020(3) 0.000(3) -0.011(3)
F12 0.047(3) 0.029(3) 0.045(3) -0.001(3) 0.012(3) 0.000(3)
F15 0.041(3) 0.034(3) 0.030(3) -0.006(2) -0.005(2) -0.007(3)
F16 0.049(3) 0.035(3) 0.045(4) -0.014(3) 0.004(3) -0.003(3)
F17 0.052(4) 0.032(3) 0.041(3) 0.002(3) -0.001(3) 0.012(3)
F18 0.041(3) 0.039(3) 0.029(3) 0.000(2) -0.002(2) 0.008(3)
F21 0.065(4) 0.029(3) 0.037(3) -0.001(3) 0.013(3) -0.012(3)
F22 0.063(4) 0.043(4) 0.045(4) 0.012(3) 0.017(3) -0.003(3)
F23 0.062(4) 0.051(4) 0.024(3) 0.005(3) 0.013(3) -0.004(3)
F24 0.049(3) 0.044(3) 0.024(3) -0.008(2) 0.011(2) -0.005(3)
F27 0.041(3) 0.038(3) 0.036(3) 0.006(3) -0.004(3) -0.002(3)
F28 0.054(4) 0.054(4) 0.018(3) -0.010(3) 0.001(2) -0.007(3)
F29 0.046(3) 0.038(3) 0.037(3) -0.015(3) 0.009(3) 0.000(3)
F30 0.052(4) 0.029(3) 0.041(3) -0.003(3) 0.004(3) -0.002(3)
F33 0.056(4) 0.033(3) 0.029(3) -0.005(2) 0.005(3) -0.001(3)
F34 0.059(4) 0.029(3) 0.046(4) -0.007(3) 0.007(3) -0.001(3)
F35 0.052(4) 0.034(3) 0.044(4) 0.008(3) 0.011(3) 0.001(3)
F36 0.042(3) 0.039(3) 0.028(3) 0.002(2) 0.003(2) 0.005(3)
C1 0.025(4) 0.030(5) 0.028(5) 0.004(4) 0.008(4) -0.001(4)
C2 0.032(5) 0.031(5) 0.030(5) 0.003(4) 0.012(4) 0.003(4)
C3 0.032(5) 0.032(5) 0.038(5) 0.004(4) 0.008(4) 0.001(4)
C4 0.037(5) 0.041(6) 0.041(6) 0.018(5) 0.003(4) 0.007(5)
C5 0.037(5) 0.047(7) 0.026(5) 0.015(5) 0.003(4) 0.007(5)
C6 0.028(5) 0.038(6) 0.030(5) -0.002(4) 0.006(4) -0.010(4)
C7 0.033(5) 0.031(5) 0.017(4) -0.003(4) 0.009(3) -0.010(4)
C8 0.028(4) 0.029(5) 0.026(4) -0.003(4) 0.007(4) -0.003(4)
C9 0.021(4) 0.027(5) 0.034(5) -0.004(4) 0.007(4) -0.007(4)
C10 0.033(5) 0.039(6) 0.026(5) -0.006(4) 0.001(4) -0.015(4)
C11 0.041(6) 0.032(6) 0.040(6) -0.011(5) 0.008(5) -0.009(5)
C12 0.033(5) 0.030(5) 0.035(5) -0.004(4) 0.016(4) 0.002(4)
C13 0.028(4) 0.026(5) 0.023(4) 0.005(4) 0.006(3) 0.001(4)
C14 0.021(4) 0.030(5) 0.026(4) -0.001(4) 0.006(3) 0.002(4)
C15 0.026(4) 0.031(5) 0.025(5) 0.001(4) 0.002(4) 0.002(4)
C16 0.042(5) 0.023(5) 0.034(5) -0.009(4) 0.014(4) -0.008(4)
C17 0.025(4) 0.022(5) 0.038(5) 0.006(4) 0.004(4) 0.002(4)
C18 0.024(4) 0.035(5) 0.026(5) 0.000(4) -0.001(4) 0.001(4)
C19 0.023(4) 0.034(5) 0.025(4) 0.003(4) -0.002(3) 0.008(4)
C20 0.030(5) 0.032(5) 0.020(4) -0.001(4) 0.004(3) -0.003(4)
C21 0.042(5) 0.029(5) 0.025(5) 0.001(4) 0.005(4) -0.002(4)
C22 0.036(5) 0.035(6) 0.037(6) 0.013(4) 0.006(4) -0.003(4)
C23 0.029(5) 0.049(6) 0.023(4) 0.002(4) 0.016(4) 0.008(4)
C24 0.029(5) 0.037(6) 0.029(5) -0.003(4) 0.013(4) -0.005(4)
C25 0.038(5) 0.025(5) 0.018(4) -0.001(3) 0.007(4) -0.004(4)
C26 0.027(4) 0.027(5) 0.034(5) -0.001(4) 0.004(4) -0.006(4)
C27 0.022(4) 0.031(5) 0.028(5) 0.007(4) 0.002(4) 0.000(4)
C28 0.027(5) 0.040(6) 0.025(5) -0.008(4) 0.003(4) -0.007(4)
C29 0.022(4) 0.036(6) 0.034(5) -0.018(4) 0.005(4) -0.006(4)
C30 0.020(4) 0.041(6) 0.028(5) 0.001(4) -0.003(3) -0.001(4)
C31 0.021(4) 0.035(5) 0.033(5) 0.002(4) 0.003(4) -0.001(4)
C32 0.028(5) 0.022(5) 0.039(5) -0.003(4) 0.005(4) -0.001(4)
C33 0.036(5) 0.028(5) 0.033(5) -0.001(4) 0.008(4) -0.005(4)
C34 0.044(6) 0.024(5) 0.041(6) -0.008(4) 0.009(5) -0.004(4)
C35 0.033(5) 0.028(5) 0.035(5) 0.003(4) 0.002(4) 0.003(4)
C36 0.035(5) 0.025(5) 0.038(6) 0.005(4) 0.005(4) 0.004(4)
N1 0.030(4) 0.025(4) 0.024(4) -0.005(3) 0.003(3) -0.004(3)
C37 0.034(5) 0.035(5) 0.025(5) -0.005(4) 0.002(4) 0.002(4)
C38 0.028(5) 0.036(5) 0.031(5) -0.009(4) 0.005(4) -0.001(4)
C39 0.035(5) 0.052(7) 0.036(6) -0.007(5) 0.005(4) -0.004(5)
C40 0.035(6) 0.075(9) 0.062(8) -0.027(7) 0.010(6) -0.004(6)
C41 0.032(5) 0.021(5) 0.031(5) 0.004(4) 0.000(4) -0.006(4)
C42 0.035(5) 0.034(6) 0.032(5) -0.004(4) -0.002(4) -0.002(4)
C43 0.035(5) 0.039(6) 0.033(5) 0.005(4) 0.002(4) -0.001(4)
C44 0.049(6) 0.050(7) 0.038(6) 0.015(5) 0.011(5) 0.009(5)
C45 0.032(5) 0.031(5) 0.029(5) -0.001(4) 0.000(4) -0.011(4)
C46 0.025(5) 0.040(6) 0.038(6) -0.003(4) 0.009(4) -0.004(4)
C47 0.035(6) 0.077(9) 0.041(6) -0.007(6) 0.011(5) -0.016(6)
C48 0.034(6) 0.042(7) 0.069(8) 0.007(6) 0.013(5) -0.002(5)
C49 0.029(5) 0.038(6) 0.023(4) -0.003(4) -0.004(4) -0.006(4)
C50 0.033(5) 0.034(6) 0.039(6) -0.003(4) 0.005(4) -0.002(4)
C51 0.059(7) 0.043(7) 0.032(6) 0.011(5) -0.006(5) -0.004(5)
C52 0.052(7) 0.058(8) 0.049(7) -0.002(6) -0.005(6) -0.001(6)
C1S 0.039(6) 0.059(8) 0.043(6) 0.014(6) 0.005(5) 0.004(5)
Br1S 0.0427(6) 0.0582(7) 0.0465(6) -0.0114(6) 0.0086(5) -0.0083(5)
Br2S 0.0335(6) 0.0677(8) 0.0678(8) 0.0252(7) 0.0091(5) 0.0059(5)
C2S 0.039(8) 0.042(9) 0.042(9) 0.017(7) 0.009(7) 0.004(7)
C2S' 0.016(14) 0.08(3) 0.035(18) -0.040(19) 0.001(13) 0.003(16)
Br4S 0.0505(7) 0.0782(10) 0.0594(8) 0.0199(7) 0.0107(6) 0.0017(7)
Br3S 0.0683(14) 0.0706(16) 0.0446(11) -0.0083(11) 0.0033(10) -0.0064(12)
Br3' 0.091(4) 0.071(4) 0.083(4) 0.016(3) 0.021(3) 0.003(3)

loop_
_atom_type_symbol
_atom_type_description
_atom_type_scat_dispersion_real
_atom_type_scat_dispersion_imag
_atom_type_scat_source
C C 0.0033 0.0016 'International Tables Vol C Tables 4.2.6.8 and 6.1.1.4'
H H 0.0000 0.0000 'International Tables Vol C Tables 4.2.6.8 and 6.1.1.4'
N N 0.0061 0.0033 'International Tables Vol C Tables 4.2.6.8 and 6.1.1.4'
F F 0.0171 0.0103 'International Tables Vol C Tables 4.2.6.8 and 6.1.1.4'
Br Br -0.2901 2.4595 'International Tables Vol C Tables 4.2.6.8 and 6.1.1.4'
Hg Hg -2.3894 9.2266 'International Tables Vol C Tables 4.2.6.8 and 6.1.1.4'

loop_
_geom_angle_atom_site_label_1
_geom_angle_atom_site_label_2
_geom_angle_atom_site_label_3
_geom_angle
C14 Hg1 C1 173.7(3)
C14 Hg1 Br1 90.0(2)
C1 Hg1 Br1 90.5(2)
C7 Hg2 C2 173.2(3)
C7 Hg2 Br1 94.9(2)
C2 Hg2 Br1 88.1(3)
C8 Hg3 C13 173.9(3)
C8 Hg3 Br1 93.5(2)
C13 Hg3 Br1 87.3(2)
C19 Hg4 C32 172.5(3)
C19 Hg4 Br1 89.6(2)
C32 Hg4 Br1 92.8(3)
C25 Hg5 C20 174.2(4)
C25 Hg5 Br1 92.2(2)
C20 Hg5 Br1 89.0(2)
C26 Hg6 C31 175.1(4)
C26 Hg6 Br1 91.8(3)
C31 Hg6 Br1 90.4(2)
Hg1 Br1 Hg4 153.92(3)
Hg1 Br1 Hg2 69.343(19)
Hg4 Br1 Hg2 103.45(3)
Hg1 Br1 Hg5 104.27(3)
Hg4 Br1 Hg5 69.621(19)
Hg2 Br1 Hg5 151.52(3)
Hg1 Br1 Hg3 69.114(19)
Hg4 Br1 Hg3 132.61(3)
Hg2 Br1 Hg3 66.777(18)
Hg5 Br1 Hg3 138.63(3)
Hg1 Br1 Hg6 86.79(2)
Hg4 Br1 Hg6 67.411(19)
Hg2 Br1 Hg6 85.57(2)
Hg5 Br1 Hg6 66.139(18)
Hg3 Br1 Hg6 148.04(3)
C6 C1 C2 117.6(9)
C6 C1 Hg1 121.3(7)
C2 C1 Hg1 121.1(7)
C3 C2 C1 119.2(9)
C3 C2 Hg2 118.0(7)
C1 C2 Hg2 122.7(7)
F3 C3 C2 120.7(9)
F3 C3 C4 116.6(9)
C2 C3 C4 122.7(10)
F4 C4 C3 121.5(10)
F4 C4 C5 119.9(9)
C3 C4 C5 118.6(9)
F5 C5 C6 122.0(10)
F5 C5 C4 119.8(9)
C6 C5 C4 118.1(9)
F6 C6 C5 116.4(8)
F6 C6 C1 119.8(9)
C5 C6 C1 123.8(9)
C12 C7 C8 119.8(8)
C12 C7 Hg2 120.2(7)
C8 C7 Hg2 120.0(6)
C9 C8 C7 115.9(8)
C9 C8 Hg3 121.5(7)
C7 C8 Hg3 122.6(6)
C10 C9 F9 115.4(8)
C10 C9 C8 124.8(9)
F9 C9 C8 119.8(8)
F10 C10 C9 123.3(9)
F10 C10 C11 117.8(9)
C9 C10 C11 119.0(9)
F11 C11 C12 121.4(10)
F11 C11 C10 120.5(9)
C12 C11 C10 118.0(9)
F12 C12 C7 120.1(9)
F12 C12 C11 117.4(9)
C7 C12 C11 122.6(9)
C18 C13 C14 118.6(8)
C18 C13 Hg3 119.1(7)
C14 C13 Hg3 122.3(6)
C15 C14 C13 117.7(8)
C15 C14 Hg1 120.2(6)
C13 C14 Hg1 122.1(6)
F15 C15 C16 115.9(8)
F15 C15 C14 120.4(8)
C16 C15 C14 123.7(8)
F16 C16 C15 121.5(9)
F16 C16 C17 119.9(9)
C15 C16 C17 118.6(8)
F17 C17 C18 121.8(8)
F17 C17 C16 119.9(8)
C18 C17 C16 118.3(8)
F18 C18 C13 121.5(8)
F18 C18 C17 115.3(8)
C13 C18 C17 123.2(8)
C24 C19 C20 116.4(9)
C24 C19 Hg4 121.3(7)
C20 C19 Hg4 122.3(6)
C21 C20 C19 118.9(8)
C21 C20 Hg5 119.0(7)
C19 C20 Hg5 122.0(6)
C20 C21 C22 124.1(9)
C20 C21 F21 120.9(8)
C22 C21 F21 115.0(8)
F22 C22 C21 123.4(10)
F22 C22 C23 119.0(9)
C21 C22 C23 117.5(9)
F23 C23 C24 120.1(9)
F23 C23 C22 120.3(9)
C24 C23 C22 119.6(8)
F24 C24 C19 119.2(9)
F24 C24 C23 117.3(8)
C19 C24 C23 123.4(9)
C30 C25 C26 116.6(8)
C30 C25 Hg5 122.7(7)
C26 C25 Hg5 120.4(6)
C27 C26 C25 117.7(8)
C27 C26 Hg6 121.0(7)
C25 C26 Hg6 121.3(6)
F27 C27 C28 117.6(8)
F27 C27 C26 119.5(8)
C28 C27 C26 123.0(9)
F28 C28 C29 119.1(8)
F28 C28 C27 121.3(9)
C29 C28 C27 119.6(8)
F29 C29 C28 120.8(8)
F29 C29 C30 120.4(9)
C28 C29 C30 118.8(8)
F30 C30 C29 116.5(8)
F30 C30 C25 119.2(8)
C29 C30 C25 124.3(9)
C36 C31 C32 117.7(9)
C36 C31 Hg6 119.7(7)
C32 C31 Hg6 122.4(7)
C33 C32 C31 117.4(9)
C33 C32 Hg4 121.6(7)
C31 C32 Hg4 120.5(7)
F33 C33 C34 117.3(9)
F33 C33 C32 119.5(9)
C34 C33 C32 123.1(9)
F34 C34 C33 121.5(9)
F34 C34 C35 118.7(9)
C33 C34 C35 119.8(9)
F35 C35 C36 122.0(9)
F35 C35 C34 119.9(9)
C36 C35 C34 118.2(9)
C35 C36 F36 117.1(8)
C35 C36 C31 123.9(9)
F36 C36 C31 119.0(8)
C41 N1 C49 105.4(7)
C41 N1 C45 111.6(7)
C49 N1 C45 111.8(7)
C41 N1 C37 111.0(7)
C49 N1 C37 111.6(7)
C45 N1 C37 105.5(7)
C38 C37 N1 115.8(7)
C38 C37 H37A 108.3
N1 C37 H37A 108.3
C38 C37 H37B 108.3
N1 C37 H37B 108.3
H37A C37 H37B 107.4
C37 C38 C39 109.3(8)
C37 C38 H38A 109.8
C39 C38 H38A 109.8
C37 C38 H38B 109.8
C39 C38 H38B 109.8
H38A C38 H38B 108.3
C40 C39 C38 112.3(9)
C40 C39 H39A 109.2
C38 C39 H39A 109.2
C40 C39 H39B 109.2
C38 C39 H39B 109.2
H39A C39 H39B 107.9
C39 C40 H40A 109.5
C39 C40 H40B 109.5
H40A C40 H40B 109.5
C39 C40 H40C 109.5
H40A C40 H40C 109.5
H40B C40 H40C 109.5
N1 C41 C42 117.1(7)
N1 C41 H41A 108.0
C42 C41 H41A 108.0
N1 C41 H41B 108.0
C42 C41 H41B 108.0
H41A C41 H41B 107.3
C41 C42 C43 109.9(8)
C41 C42 H42A 109.7
C43 C42 H42A 109.7
C41 C42 H42B 109.7
C43 C42 H42B 109.7
H42A C42 H42B 108.2
C42 C43 C44 112.7(9)
C42 C43 H43A 109.1
C44 C43 H43A 109.1
C42 C43 H43B 109.1
C44 C43 H43B 109.1
H43A C43 H43B 107.8
C43 C44 H44A 109.5
C43 C44 H44B 109.5
H44A C44 H44B 109.5
C43 C44 H44C 109.5
H44A C44 H44C 109.5
H44B C44 H44C 109.5
C46 C45 N1 117.2(8)
C46 C45 H45A 108.0
N1 C45 H45A 108.0
C46 C45 H45B 108.0
N1 C45 H45B 108.0
H45A C45 H45B 107.3
C45 C46 C47 108.2(8)
C45 C46 H46A 110.1
C47 C46 H46A 110.1
C45 C46 H46B 110.1
C47 C46 H46B 110.1
H46A C46 H46B 108.4
C46 C47 C48 113.0(9)
C46 C47 H47A 109.0
C48 C47 H47A 109.0
C46 C47 H47B 109.0
C48 C47 H47B 109.0
H47A C47 H47B 107.8
C47 C48 H48A 109.5
C47 C48 H48B 109.5
H48A C48 H48B 109.5
C47 C48 H48C 109.5
H48A C48 H48C 109.5
H48B C48 H48C 109.5
C50 C49 N1 115.6(8)
C50 C49 H49A 108.4
N1 C49 H49A 108.4
C50 C49 H49B 108.4
N1 C49 H49B 108.4
H49A C49 H49B 107.4
C49 C50 C51 110.6(8)
C49 C50 H50A 109.5
C51 C50 H50A 109.5
C49 C50 H50B 109.5
C51 C50 H50B 109.5
H50A C50 H50B 108.1
C50 C51 C52 114.5(9)
C50 C51 H51A 108.6
C52 C51 H51A 108.6
C50 C51 H51B 108.6
C52 C51 H51B 108.6
H51A C51 H51B 107.6
C51 C52 H52A 109.5
C51 C52 H52B 109.5
H52A C52 H52B 109.5
C51 C52 H52C 109.5
H52A C52 H52C 109.5
H52B C52 H52C 109.5
Br2S C1S Br1S 112.7(6)
Br2S C1S H1SA 109.1
Br1S C1S H1SA 109.1
Br2S C1S H1SB 109.1
Br1S C1S H1SB 109.1
H1SA C1S H1SB 107.8
Br3S C2S Br4S 108.4(7)
Br3S C2S H2SA 110.0
Br4S C2S H2SA 110.0
Br3S C2S H2SB 110.0
Br4S C2S H2SB 110.0
H2SA C2S H2SB 108.4
Br3' C2S' Br4S 117.8(18)
Br3' C2S' H2SC 107.9
Br4S C2S' H2SC 107.9
Br3' C2S' H2SD 107.9
Br4S C2S' H2SD 107.9
H2SC C2S' H2SD 107.2

loop_
_geom_bond_atom_site_label_1
_geom_bond_atom_site_label_2
_geom_bond_distance
Hg1 C14 2.079(9)
Hg1 C1 2.082(9)
Hg1 Br1 3.1224(9)
Hg2 C7 2.085(9)
Hg2 C2 2.089(10)
Hg2 Br1 3.2016(9)
Hg3 C8 2.058(9)
Hg3 C13 2.081(9)
Hg3 Br1 3.2832(9)
Hg4 C19 2.068(9)
Hg4 C32 2.080(9)
Hg4 Br1 3.1566(9)
Hg5 C25 2.063(8)
Hg5 C20 2.095(8)
Hg5 Br1 3.2189(9)
Hg6 C26 2.055(9)
Hg6 C31 2.071(10)
Hg6 Br1 3.3226(9)
F3 C3 1.352(11)
F4 C4 1.335(11)
F5 C5 1.337(11)
F6 C6 1.372(11)
F9 C9 1.381(10)
F10 C10 1.349(10)
F11 C11 1.338(11)
F12 C12 1.350(11)
F15 C15 1.356(10)
F16 C16 1.333(10)
F17 C17 1.341(10)
F18 C18 1.361(10)
F21 C21 1.373(11)
F22 C22 1.337(11)
F23 C23 1.361(10)
F24 C24 1.358(11)
F27 C27 1.342(10)
F28 C28 1.343(10)
F29 C29 1.337(10)
F30 C30 1.365(11)
F33 C33 1.352(11)
F34 C34 1.352(11)
F35 C35 1.343(11)
F36 C36 1.363(11)
C1 C6 1.390(12)
C1 C2 1.392(13)
C2 C3 1.384(13)
C3 C4 1.387(14)
C4 C5 1.396(15)
C5 C6 1.379(14)
C7 C12 1.375(13)
C7 C8 1.417(13)
C8 C9 1.384(12)
C9 C10 1.359(13)
C10 C11 1.394(14)
C11 C12 1.386(13)
C13 C18 1.362(12)
C13 C14 1.417(12)
C14 C15 1.380(13)
C15 C16 1.366(13)
C16 C17 1.397(13)
C17 C18 1.388(13)
C19 C24 1.374(12)
C19 C20 1.424(13)
C20 C21 1.358(13)
C21 C22 1.367(13)
C22 C23 1.381(14)
C23 C24 1.377(13)
C25 C30 1.387(13)
C25 C26 1.454(13)
C26 C27 1.395(12)
C27 C28 1.387(13)
C28 C29 1.372(14)
C29 C30 1.385(13)
C31 C36 1.386(13)
C31 C32 1.430(13)
C32 C33 1.387(13)
C33 C34 1.363(13)
C34 C35 1.392(14)
C35 C36 1.362(13)
N1 C41 1.504(11)
N1 C49 1.519(11)
N1 C45 1.525(11)
N1 C37 1.537(11)
C37 C38 1.507(13)
C37 H37A 0.9900
C37 H37B 0.9900
C38 C39 1.541(13)
C38 H38A 0.9900
C38 H38B 0.9900
C39 C40 1.514(15)
C39 H39A 0.9900
C39 H39B 0.9900
C40 H40A 0.9800
C40 H40B 0.9800
C40 H40C 0.9800
C41 C42 1.512(12)
C41 H41A 0.9900
C41 H41B 0.9900
C42 C43 1.519(13)
C42 H42A 0.9900
C42 H42B 0.9900
C43 C44 1.540(13)
C43 H43A 0.9900
C43 H43B 0.9900
C44 H44A 0.9800
C44 H44B 0.9800
C44 H44C 0.9800
C45 C46 1.512(13)
C45 H45A 0.9900
C45 H45B 0.9900
C46 C47 1.529(14)
C46 H46A 0.9900
C46 H46B 0.9900
C47 C48 1.537(14)
C47 H47A 0.9900
C47 H47B 0.9900
C48 H48A 0.9800
C48 H48B 0.9800
C48 H48C 0.9800
C49 C50 1.503(13)
C49 H49A 0.9900
C49 H49B 0.9900
C50 C51 1.527(13)
C50 H50A 0.9900
C50 H50B 0.9900
C51 C52 1.562(15)
C51 H51A 0.9900
C51 H51B 0.9900
C52 H52A 0.9800
C52 H52B 0.9800
C52 H52C 0.9800
C1S Br2S 1.917(11)
C1S Br1S 1.926(12)
C1S H1SA 0.9900
C1S H1SB 0.9900
C2S Br3S 1.900(16)
C2S Br4S 1.965(14)
C2S H2SA 0.9900
C2S H2SB 0.9900
C2S' Br3' 1.73(4)
C2S' Br4S 2.05(3)
C2S' H2SC 0.9900
C2S' H2SD 0.9900
